data_2221264
loop_
_publ_author_name
'Shao, Chang-lun'
'Han, Lei'
'Li, Chun-yuan'
'Liu, Zhen'
'Wang, Chang-yun'

_publ_section_title
;
 6,8-Dihydroxy-3-methylisocoumarin
;
_journal_coeditor_code BH2219
_journal_issue 4
_journal_name_full 'Acta Crystallographica Section E'
_journal_page_first o736
_journal_paper_doi 10.1107/S1600536809008083
_journal_volume 65
_journal_year 2009
_chemical_formula_iupac 'C10 H8 O4'
_chemical_formula_moiety 'C10 H8 O4'
_chemical_formula_sum 'C10 H8 O4'
_chemical_formula_weight 192.16
_chemical_name_systematic
;
6,8-Dihydroxy-3-methylisocoumarin
;
_space_group_IT_number 14
_symmetry_cell_setting monoclinic
_symmetry_space_group_name_Hall '-P 2ybc'
_symmetry_space_group_name_H-M 'P 1 21/c 1'
_atom_sites_solution_hydrogens geom
_atom_sites_solution_primary direct
_atom_sites_solution_secondary difmap
_audit_creation_method SHELXL-97
_cell_angle_alpha 90.00
_cell_angle_beta 92.668(2)
_cell_angle_gamma 90.00
_cell_formula_units_Z 4
_cell_length_a 3.8201(7)
_cell_length_b 15.710(3)
_cell_length_c 14.196(2)
_cell_measurement_reflns_used 1738
_cell_measurement_temperature 291(2)
_cell_measurement_theta_max 25.50
_cell_measurement_theta_min 2.59
_cell_volume 851.0(3)
_computing_cell_refinement 'SAINT (Bruker, 2004)'
_computing_data_collection 'APEX2 (Bruker, 2004)'
_computing_data_reduction 'SAINT (Bruker, 2004)'
_computing_molecular_graphics 'SHELXTL (Sheldrick 2008)'
_computing_publication_material 'SHELXTL (Sheldrick 2008) and PLATON (Spek, 2009)'
_computing_structure_refinement 'SHELXL97 (Sheldrick 2008)'
_computing_structure_solution 'SHELXS97 (Sheldrick, 2008)'
_diffrn_ambient_temperature 291(2)
_diffrn_measured_fraction_theta_full 0.999
_diffrn_measured_fraction_theta_max 0.999
_diffrn_measurement_device_type 'Bruker APEXII CCD'
_diffrn_measurement_method '\f and \w'
_diffrn_radiation_monochromator graphite
_diffrn_radiation_source 'fine-focus sealed tube'
_diffrn_radiation_type MoK\a
_diffrn_radiation_wavelength 0.71073
_diffrn_reflns_av_R_equivalents 0.0212
_diffrn_reflns_av_sigmaI/netI 0.0208
_diffrn_reflns_limit_h_max 4
_diffrn_reflns_limit_h_min -4
_diffrn_reflns_limit_k_max 13
_diffrn_reflns_limit_k_min -19
_diffrn_reflns_limit_l_max 17
_diffrn_reflns_limit_l_min -17
_diffrn_reflns_number 4781
_diffrn_reflns_theta_full 25.50
_diffrn_reflns_theta_max 25.50
_diffrn_reflns_theta_min 2.59
_exptl_absorpt_coefficient_mu 0.117
_exptl_absorpt_correction_T_max 0.9778
_exptl_absorpt_correction_T_min 0.9693
_exptl_absorpt_correction_type multi-scan
_exptl_absorpt_process_details '(SADABS; Sheldrick, 1996)'
_exptl_crystal_colour yellow
_exptl_crystal_density_diffrn 1.500
_exptl_crystal_density_method 'not measured'
_exptl_crystal_description block
_exptl_crystal_F_000 400
_exptl_crystal_size_max 0.27
_exptl_crystal_size_mid 0.20
_exptl_crystal_size_min 0.19
_refine_diff_density_max 0.176
_refine_diff_density_min -0.141
_refine_ls_extinction_coef 0.015(3)
_refine_ls_extinction_expression Fc^*^=kFc[1+0.001xFc^2^\l^3^/sin(2\q)]^-1/4^
_refine_ls_extinction_method 'SHELXL97 (Sheldrick 2008)'
_refine_ls_goodness_of_fit_ref 1.041
_refine_ls_hydrogen_treatment constr
_refine_ls_matrix_type full
_refine_ls_number_constraints 0
_refine_ls_number_parameters 131
_refine_ls_number_reflns 1586
_refine_ls_number_restraints 0
_refine_ls_restrained_S_all 1.041
_refine_ls_R_factor_all 0.0441
_refine_ls_R_factor_gt 0.0344
_refine_ls_shift/su_max 0.000
_refine_ls_shift/su_mean 0.000
_refine_ls_structure_factor_coef Fsqd
_refine_ls_weighting_details 'calc w=1/[\s^2^(Fo^2^)+(0.0441P)^2^+0.1957P] where P=(Fo^2^+2Fc^2^)/3'
_refine_ls_weighting_scheme calc
_refine_ls_wR_factor_gt 0.0872
_refine_ls_wR_factor_ref 0.0940
_reflns_number_gt 1272
_reflns_number_total 1586
_reflns_threshold_expression I>2\s(I)
_cod_data_source_file bh2219.cif
_cod_data_source_block I
_cod_original_cell_volume 851.1(3)
_cod_original_sg_symbol_H-M 'P 21/c'
_cod_database_code 2221264
_cod_database_fobs_code 2221264

loop_
_symmetry_equiv_pos_as_xyz
'x, y, z'
'-x, y+1/2, -z+1/2'
'-x, -y, -z'
'x, -y-1/2, z-1/2'

loop_
_atom_site_type_symbol
_atom_site_label
_atom_site_fract_x
_atom_site_fract_y
_atom_site_fract_z
_atom_site_U_iso_or_equiv
_atom_site_adp_type
_atom_site_calc_flag
_atom_site_refinement_flags
_atom_site_occupancy
_atom_site_disorder_assembly
_atom_site_disorder_group
O O1 0.3482(3) 0.32453(7) 0.81217(7) 0.0451(3) Uani d . 1 . .
O O2 0.3544(3) 0.19366(7) 0.75748(8) 0.0572(4) Uani d . 1 . .
O O3 0.0718(3) 0.15766(7) 0.58873(8) 0.0552(4) Uani d . 1 . .
H H3 0.1709 0.1476 0.6400 0.083 Uiso calc R 1 . .
O O4 -0.4021(3) 0.39231(7) 0.41364(7) 0.0487(3) Uani d . 1 . .
H H4 -0.4514 0.3541 0.3759 0.073 Uiso calc R 1 . .
C C1 0.3853(4) 0.45742(12) 0.89102(11) 0.0516(4) Uani d . 1 . .
H H1A 0.3148 0.5160 0.8859 0.077 Uiso calc R 1 . .
H H1B 0.6359 0.4542 0.8987 0.077 Uiso calc R 1 . .
H H1C 0.2819 0.4321 0.9446 0.077 Uiso calc R 1 . .
C C2 0.2659(4) 0.41080(10) 0.80372(10) 0.0395(4) Uani d . 1 . .
C C3 0.1028(4) 0.44079(10) 0.72629(10) 0.0379(4) Uani d . 1 . .
H H3A 0.0505 0.4985 0.7224 0.046 Uiso calc R 1 . .
C C4 0.0042(3) 0.38590(9) 0.64774(9) 0.0318(3) Uani d . 1 . .
C C5 -0.1641(4) 0.41528(9) 0.56587(10) 0.0355(3) Uani d . 1 . .
H H5 -0.2230 0.4725 0.5598 0.043 Uiso calc R 1 . .
C C6 -0.2453(4) 0.35866(10) 0.49244(10) 0.0354(3) Uani d . 1 . .
C C7 -0.1659(4) 0.27235(9) 0.50066(10) 0.0378(4) Uani d . 1 . .
H H7 -0.2235 0.2354 0.4512 0.045 Uiso calc R 1 . .
C C8 -0.0016(4) 0.24192(9) 0.58233(10) 0.0368(3) Uani d . 1 . .
C C9 0.0880(4) 0.29837(9) 0.65755(9) 0.0337(3) Uani d . 1 . .
C C10 0.2651(4) 0.26818(10) 0.74166(10) 0.0401(4) Uani d . 1 . .

loop_
_atom_site_aniso_label
_atom_site_aniso_U_11
_atom_site_aniso_U_22
_atom_site_aniso_U_33
_atom_site_aniso_U_12
_atom_site_aniso_U_13
_atom_site_aniso_U_23
O1 0.0531(7) 0.0503(7) 0.0308(5) 0.0018(5) -0.0102(5) -0.0008(5)
O2 0.0802(9) 0.0448(7) 0.0447(7) 0.0086(6) -0.0182(6) 0.0060(5)
O3 0.0804(9) 0.0330(6) 0.0503(7) 0.0065(5) -0.0162(6) -0.0011(5)
O4 0.0677(8) 0.0425(6) 0.0342(6) 0.0033(5) -0.0174(5) -0.0004(5)
C1 0.0488(10) 0.0661(11) 0.0390(9) -0.0024(8) -0.0060(7) -0.0131(8)
C2 0.0382(8) 0.0459(9) 0.0344(8) -0.0026(7) 0.0008(6) -0.0058(6)
C3 0.0414(8) 0.0372(8) 0.0350(8) -0.0021(6) 0.0002(6) -0.0034(6)
C4 0.0311(7) 0.0354(8) 0.0291(7) -0.0033(6) 0.0016(6) -0.0006(6)
C5 0.0405(8) 0.0314(8) 0.0344(7) 0.0001(6) -0.0011(6) 0.0009(6)
C6 0.0354(8) 0.0407(8) 0.0297(7) -0.0013(6) -0.0037(6) 0.0029(6)
C7 0.0437(8) 0.0379(9) 0.0312(7) -0.0045(6) -0.0047(6) -0.0053(6)
C8 0.0412(8) 0.0318(8) 0.0370(8) -0.0010(6) -0.0011(6) -0.0003(6)
C9 0.0344(8) 0.0364(8) 0.0301(7) -0.0011(6) -0.0005(6) 0.0019(6)
C10 0.0436(9) 0.0422(9) 0.0339(8) 0.0007(7) -0.0030(6) 0.0033(6)

loop_
_atom_type_symbol
_atom_type_description
_atom_type_scat_dispersion_real
_atom_type_scat_dispersion_imag
_atom_type_scat_source
C C 0.0033 0.0016 'International Tables Vol C Tables 4.2.6.8 and 6.1.1.4'
H H 0.0000 0.0000 'International Tables Vol C Tables 4.2.6.8 and 6.1.1.4'
O O 0.0106 0.0060 'International Tables Vol C Tables 4.2.6.8 and 6.1.1.4'

loop_
_geom_angle_atom_site_label_1
_geom_angle_atom_site_label_2
_geom_angle_atom_site_label_3
_geom_angle_site_symmetry_1
_geom_angle_site_symmetry_3
_geom_angle
_geom_angle_publ_flag
C10 O1 C2 . . 121.61(11) ?
C8 O3 H3 . . 109.5 ?
C6 O4 H4 . . 109.5 ?
C2 C1 H1A . . 109.5 ?
C2 C1 H1B . . 109.5 ?
H1A C1 H1B . . 109.5 ?
C2 C1 H1C . . 109.5 ?
H1A C1 H1C . . 109.5 ?
H1B C1 H1C . . 109.5 ?
C3 C2 O1 . . 120.81(13) ?
C3 C2 C1 . . 128.92(15) ?
O1 C2 C1 . . 110.27(13) ?
C2 C3 C4 . . 121.57(14) ?
C2 C3 H3A . . 119.2 ?
C4 C3 H3A . . 119.2 ?
C5 C4 C9 . . 120.07(12) ?
C5 C4 C3 . . 122.96(13) ?
C9 C4 C3 . . 116.96(12) ?
C4 C5 C6 . . 119.64(13) ?
C4 C5 H5 . . 120.2 ?
C6 C5 H5 . . 120.2 ?
O4 C6 C7 . . 122.43(13) ?
O4 C6 C5 . . 116.35(13) ?
C7 C6 C5 . . 121.22(13) ?
C8 C7 C6 . . 119.81(13) ?
C8 C7 H7 . . 120.1 ?
C6 C7 H7 . . 120.1 ?
O3 C8 C7 . . 118.69(13) ?
O3 C8 C9 . . 121.23(13) ?
C7 C8 C9 . . 120.08(13) ?
C4 C9 C8 . . 119.18(12) ?
C4 C9 C10 . . 120.08(13) ?
C8 C9 C10 . . 120.74(13) ?
O2 C10 O1 . . 115.39(13) ?
O2 C10 C9 . . 125.66(14) ?
O1 C10 C9 . . 118.96(13) ?

loop_
_geom_bond_atom_site_label_1
_geom_bond_atom_site_label_2
_geom_bond_site_symmetry_2
_geom_bond_distance
_geom_bond_publ_flag
O1 C10 . 1.3626(18) ?
O1 C2 . 1.3951(19) ?
O2 C10 . 1.2370(18) ?
O3 C8 . 1.3553(18) ?
O3 H3 . 0.8200 ?
O4 C6 . 1.3518(17) ?
O4 H4 . 0.8200 ?
C1 C2 . 1.493(2) ?
C1 H1A . 0.9600 ?
C1 H1B . 0.9600 ?
C1 H1C . 0.9600 ?
C2 C3 . 1.325(2) ?
C3 C4 . 1.4457(19) ?
C3 H3A . 0.9300 ?
C4 C5 . 1.3813(19) ?
C4 C9 . 1.417(2) ?
C5 C6 . 1.394(2) ?
C5 H5 . 0.9300 ?
C6 C7 . 1.393(2) ?
C7 C8 . 1.378(2) ?
C7 H7 . 0.9300 ?
C8 C9 . 1.418(2) ?
C9 C10 . 1.426(2) ?

loop_
_geom_hbond_atom_site_label_D
_geom_hbond_atom_site_label_H
_geom_hbond_atom_site_label_A
_geom_hbond_site_symmetry_A
_geom_hbond_distance_DH
_geom_hbond_distance_HA
_geom_hbond_distance_DA
_geom_hbond_angle_DHA
_geom_hbond_publ_flag
O3 H3 O2 . 0.82 1.92 2.6426(16) 146.4 no
O4 H4 O2 4_465 0.82 1.96 2.7225(15) 155.3 yes
C5 H5 O4 3_466 0.93 2.60 3.4659(19) 155 yes

loop_
_geom_torsion_atom_site_label_1
_geom_torsion_atom_site_label_2
_geom_torsion_atom_site_label_3
_geom_torsion_atom_site_label_4
_geom_torsion_site_symmetry_1
_geom_torsion_site_symmetry_2
_geom_torsion_site_symmetry_3
_geom_torsion_site_symmetry_4
_geom_torsion
_geom_torsion_publ_flag
C10 O1 C2 C3 . . . . 0.1(2) ?
C10 O1 C2 C1 . . . . 179.78(13) ?
O1 C2 C3 C4 . . . . -0.1(2) ?
C1 C2 C3 C4 . . . . -179.74(14) ?
C2 C3 C4 C5 . . . . -179.60(14) ?
C2 C3 C4 C9 . . . . 0.4(2) ?
C9 C4 C5 C6 . . . . -1.1(2) ?
C3 C4 C5 C6 . . . . 178.85(13) ?
C4 C5 C6 O4 . . . . -178.42(12) ?
C4 C5 C6 C7 . . . . 1.3(2) ?
O4 C6 C7 C8 . . . . 179.14(14) ?
C5 C6 C7 C8 . . . . -0.5(2) ?
C6 C7 C8 O3 . . . . 179.79(14) ?
C6 C7 C8 C9 . . . . -0.3(2) ?
C5 C4 C9 C8 . . . . 0.3(2) ?
C3 C4 C9 C8 . . . . -179.69(13) ?
C5 C4 C9 C10 . . . . 179.32(13) ?
C3 C4 C9 C10 . . . . -0.66(19) ?
O3 C8 C9 C4 . . . . -179.69(13) ?
C7 C8 C9 C4 . . . . 0.5(2) ?
O3 C8 C9 C10 . . . . 1.3(2) ?
C7 C8 C9 C10 . . . . -178.57(13) ?
C2 O1 C10 O2 . . . . 179.49(13) ?
C2 O1 C10 C9 . . . . -0.4(2) ?
C4 C9 C10 O2 . . . . -179.17(15) ?
C8 C9 C10 O2 . . . . -0.2(2) ?
C4 C9 C10 O1 . . . . 0.7(2) ?
C8 C9 C10 O1 . . . . 179.67(13) ?

loop_
_cod_related_entry_id
_cod_related_entry_database
_cod_related_entry_code
1 ChemSpider 4444232
